data_7056682
loop_
_publ_author_name
'Evtushok, Darya V.'
'Vorotnikova, Natalya A.'
'Logvinenko, Vladimir A.'
'Smolentsev, Anton I.'
'Brylev, Konstantin'
'Plyusnin, Pavel E.'
'Pishchur, Denis P.'
'Kitamura, N.'
'Mironov, Yuri V.'
'Solovieva, Anastasiya O.'
'Efremova, Olga A.'
'Shestopalov, Michael A.'

_publ_section_title
;
 Luminescent Coordination Polymers Based on Ca2+ and Octahedral Cluster
 Anions [{M6Cli8}Cla6]2-- (M = Mo, W): Synthesis and Thermal Stability
 Studies
;
_journal_name_full 'New J. Chem.'
_journal_paper_doi 10.1039/C7NJ02858J
_journal_year 2017
_chemical_formula_moiety 'C72 H64 Ca O6 P4, Cl14 Mo6, 2(C2 H3 N)'
_chemical_formula_sum 'C76 H70 Ca Cl14 Mo6 N2 O6 P4'
_chemical_formula_weight 2343.24
_space_group_IT_number 15
_symmetry_cell_setting monoclinic
_symmetry_space_group_name_Hall '-C 2yc'
_symmetry_space_group_name_H-M 'C 1 2/c 1'
_atom_sites_solution_hydrogens geom
_atom_sites_solution_primary direct
_atom_sites_solution_secondary difmap
_audit_creation_method SHELXL-97
_audit_update_record
;
2017-07-31 deposited with the CCDC.
2017-10-13 downloaded from the CCDC.
;
_cell_angle_alpha 90.00
_cell_angle_beta 108.69(3)
_cell_angle_gamma 90.00
_cell_formula_units_Z 4
_cell_length_a 23.021(5)
_cell_length_b 16.305(3)
_cell_length_c 24.931(5)
_cell_measurement_reflns_used 5765
_cell_measurement_temperature 150(2)
_cell_measurement_theta_max 31.94
_cell_measurement_theta_min 2.50
_cell_volume 8865(3)
_computing_cell_refinement 'SAINT (Bruker, 2004)'
_computing_data_collection 'APEX2 (Bruker, 2004)'
_computing_data_reduction 'SAINT (Bruker, 2004)'
_computing_molecular_graphics 'SHELXTL (Bruker, 2004)'
_computing_publication_material 'SHELXTL (Bruker, 2004)'
_computing_structure_refinement 'SHELXTL (Bruker, 2004)'
_computing_structure_solution 'SHELXTL (Bruker, 2004)'
_diffrn_ambient_temperature 150(2)
_diffrn_detector_area_resol_mean 25
_diffrn_measured_fraction_theta_full 0.988
_diffrn_measured_fraction_theta_max 0.959
_diffrn_measurement_device_type 'Bruker Nonius X8Apex CCD area-detector'
_diffrn_measurement_method '\f scans'
_diffrn_radiation_monochromator graphite
_diffrn_radiation_source 'fine-focus sealed tube'
_diffrn_radiation_type MoK\a
_diffrn_radiation_wavelength 0.71073
_diffrn_reflns_av_R_equivalents 0.0263
_diffrn_reflns_av_sigmaI/netI 0.0376
_diffrn_reflns_limit_h_max 34
_diffrn_reflns_limit_h_min -34
_diffrn_reflns_limit_k_max 24
_diffrn_reflns_limit_k_min -24
_diffrn_reflns_limit_l_max 18
_diffrn_reflns_limit_l_min -37
_diffrn_reflns_number 40747
_diffrn_reflns_theta_full 25.00
_diffrn_reflns_theta_max 32.52
_diffrn_reflns_theta_min 1.56
_diffrn_standards_decay_% 0
_diffrn_standards_number 0
_exptl_absorpt_coefficient_mu 1.425
_exptl_absorpt_correction_T_max 0.7937
_exptl_absorpt_correction_T_min 0.6911
_exptl_absorpt_correction_type multi-scan
_exptl_absorpt_process_details 'SADABS (Bruker, 2004)'
_exptl_crystal_colour yellow
_exptl_crystal_density_diffrn 1.756
_exptl_crystal_density_method 'not measured'
_exptl_crystal_description prism
_exptl_crystal_F_000 4632
_exptl_crystal_size_max 0.28
_exptl_crystal_size_mid 0.26
_exptl_crystal_size_min 0.17
_refine_diff_density_max 0.755
_refine_diff_density_min -0.450
_refine_diff_density_rms 0.085
_refine_ls_extinction_method none
_refine_ls_goodness_of_fit_ref 1.023
_refine_ls_hydrogen_treatment mixed
_refine_ls_matrix_type full
_refine_ls_number_parameters 499
_refine_ls_number_reflns 15414
_refine_ls_number_restraints 3
_refine_ls_restrained_S_all 1.023
_refine_ls_R_factor_all 0.0607
_refine_ls_R_factor_gt 0.0331
_refine_ls_shift/su_max 0.000
_refine_ls_shift/su_mean 0.000
_refine_ls_structure_factor_coef Fsqd
_refine_ls_weighting_details 'calc w=1/[\s^2^(Fo^2^)+(0.0366P)^2^] where P=(Fo^2^+2Fc^2^)/3'
_refine_ls_weighting_scheme calc
_refine_ls_wR_factor_gt 0.0757
_refine_ls_wR_factor_ref 0.0829
_reflns_number_gt 10680
_reflns_number_total 15414
_reflns_threshold_expression >2sigma(I)
_cod_data_source_file c7nj02858j2.cif
_cod_data_source_block 1
_cod_original_cell_volume 8864(3)
_cod_original_sg_symbol_H-M 'C 2/c'
_cod_database_code 7056682

loop_
_symmetry_equiv_pos_as_xyz
'x, y, z'
'-x, y, -z+1/2'
'x+1/2, y+1/2, z'
'-x+1/2, y+1/2, -z+1/2'
'-x, -y, -z'
'x, -y, z-1/2'
'-x+1/2, -y+1/2, -z'
'x+1/2, -y+1/2, z-1/2'

loop_
_atom_site_label
_atom_site_type_symbol
_atom_site_fract_x
_atom_site_fract_y
_atom_site_fract_z
_atom_site_U_iso_or_equiv
_atom_site_adp_type
_atom_site_occupancy
_atom_site_symmetry_multiplicity
_atom_site_calc_flag
_atom_site_refinement_flags
Mo1 Mo 0.043348(9) 0.025546(12) 0.074033(7) 0.03230(5) Uani 1 1 d .
Mo2 Mo 0.036313(9) 0.086960(12) -0.024454(8) 0.03190(5) Uani 1 1 d .
Mo3 Mo 0.062604(9) -0.068081(12) -0.003586(8) 0.03197(5) Uani 1 1 d .
Ca1 Ca 0.5000 0.11151(4) 0.2500 0.02711(12) Uani 1 2 d S
Cl1 Cl 0.09871(3) 0.06148(5) 0.17145(3) 0.06011(19) Uani 1 1 d .
Cl2 Cl 0.08488(3) 0.20243(4) -0.05681(3) 0.05362(17) Uani 1 1 d .
Cl3 Cl 0.14275(3) -0.15996(4) -0.01113(3) 0.05125(16) Uani 1 1 d .
Cl4 Cl 0.01666(3) 0.17116(3) 0.05043(2) 0.04118(13) Uani 1 1 d .
Cl5 Cl 0.05315(3) -0.00579(4) -0.09666(2) 0.04134(13) Uani 1 1 d .
Cl6 Cl 0.06633(3) -0.12217(4) 0.09015(2) 0.04212(13) Uani 1 1 d .
Cl7 Cl 0.13488(3) 0.04214(4) 0.04389(2) 0.03964(13) Uani 1 1 d .
P1 P 0.33037(2) 0.10855(3) 0.23942(2) 0.03095(12) Uani 1 1 d .
P2 P 0.44545(3) -0.04138(4) 0.13315(2) 0.03660(13) Uani 1 1 d .
O1 O 0.39738(7) 0.10767(10) 0.24649(7) 0.0403(4) Uani 1 1 d .
O1W O 0.51118(9) 0.22434(12) 0.31491(8) 0.0582(5) Uani 1 1 d D
O2 O 0.47362(8) 0.02270(10) 0.17651(7) 0.0463(4) Uani 1 1 d .
N1 N 0.4351(3) 0.3563(3) 0.2712(2) 0.200(3) Uani 1 1 d .
C1 C 0.4077(3) 0.3994(4) 0.2436(3) 0.140(2) Uani 1 1 d .
C2 C 0.3705(3) 0.4670(4) 0.2028(2) 0.164(2) Uani 1 1 d .
H2A H 0.3925 0.5194 0.2118 0.246 Uiso 1 1 calc R
H2B H 0.3300 0.4726 0.2074 0.246 Uiso 1 1 calc R
H2C H 0.3658 0.4517 0.1636 0.246 Uiso 1 1 calc R
C111 C 0.28958(10) 0.18061(14) 0.18558(9) 0.0348(5) Uani 1 1 d .
C112 C 0.22663(11) 0.18083(16) 0.16312(10) 0.0464(6) Uani 1 1 d .
H112 H 0.2034 0.1421 0.1763 0.056 Uiso 1 1 calc R
C113 C 0.19661(13) 0.23658(19) 0.12170(12) 0.0603(8) Uani 1 1 d .
H113 H 0.1531 0.2365 0.1068 0.072 Uiso 1 1 calc R
C114 C 0.22986(15) 0.2917(2) 0.10235(12) 0.0674(9) Uani 1 1 d .
H114 H 0.2093 0.3298 0.0737 0.081 Uiso 1 1 calc R
C115 C 0.29300(15) 0.29258(19) 0.12394(13) 0.0694(9) Uani 1 1 d .
H115 H 0.3158 0.3311 0.1103 0.083 Uiso 1 1 calc R
C116 C 0.32287(12) 0.23719(16) 0.16556(11) 0.0506(6) Uani 1 1 d .
H116 H 0.3664 0.2378 0.1806 0.061 Uiso 1 1 calc R
C121 C 0.29217(10) 0.01117(13) 0.22001(9) 0.0324(4) Uani 1 1 d .
C122 C 0.28763(13) -0.04329(15) 0.26143(10) 0.0468(6) Uani 1 1 d .
H122 H 0.3046 -0.0293 0.3003 0.056 Uiso 1 1 calc R
C123 C 0.25875(15) -0.11691(17) 0.24618(12) 0.0610(8) Uani 1 1 d .
H123 H 0.2552 -0.1531 0.2748 0.073 Uiso 1 1 calc R
C124 C 0.23476(13) -0.13990(16) 0.19046(12) 0.0557(7) Uani 1 1 d .
H124 H 0.2146 -0.1912 0.1806 0.067 Uiso 1 1 calc R
C125 C 0.24045(12) -0.08738(16) 0.14905(11) 0.0499(6) Uani 1 1 d .
H125 H 0.2247 -0.1030 0.1104 0.060 Uiso 1 1 calc R
C126 C 0.26890(11) -0.01231(15) 0.16347(9) 0.0397(5) Uani 1 1 d .
H126 H 0.2726 0.0235 0.1347 0.048 Uiso 1 1 calc R
C131 C 0.31715(10) 0.13712(13) 0.30468(9) 0.0352(5) Uani 1 1 d .
C132 C 0.36545(12) 0.16333(15) 0.34997(9) 0.0430(6) Uani 1 1 d .
H132 H 0.4055 0.1661 0.3469 0.052 Uiso 1 1 calc R
C133 C 0.35595(14) 0.18582(17) 0.40022(10) 0.0551(7) Uani 1 1 d .
H133 H 0.3893 0.2052 0.4311 0.066 Uiso 1 1 calc R
C134 C 0.29907(16) 0.18021(18) 0.40540(11) 0.0632(8) Uani 1 1 d .
H134 H 0.2931 0.1945 0.4402 0.076 Uiso 1 1 calc R
C135 C 0.25011(15) 0.1540(2) 0.36080(12) 0.0660(8) Uani 1 1 d .
H135 H 0.2104 0.1505 0.3646 0.079 Uiso 1 1 calc R
C136 C 0.25901(12) 0.13296(18) 0.31045(11) 0.0524(7) Uani 1 1 d .
H136 H 0.2251 0.1154 0.2794 0.063 Uiso 1 1 calc R
C211 C 0.37379(11) -0.00662(15) 0.08451(9) 0.0396(5) Uani 1 1 d .
C212 C 0.33068(12) -0.05947(18) 0.05043(11) 0.0531(7) Uani 1 1 d .
H212 H 0.3379 -0.1169 0.0529 0.064 Uiso 1 1 calc R
C213 C 0.27686(13) -0.0287(2) 0.01252(12) 0.0653(9) Uani 1 1 d .
H213 H 0.2475 -0.0649 -0.0114 0.078 Uiso 1 1 calc R
C214 C 0.26619(14) 0.0543(2) 0.00969(12) 0.0673(9) Uani 1 1 d .
H214 H 0.2292 0.0750 -0.0161 0.081 Uiso 1 1 calc R
C215 C 0.30829(14) 0.1079(2) 0.04360(12) 0.0602(8) Uani 1 1 d .
H215 H 0.3006 0.1653 0.0414 0.072 Uiso 1 1 calc R
C216 C 0.36207(12) 0.07699(17) 0.08098(11) 0.0474(6) Uani 1 1 d .
H216 H 0.3914 0.1136 0.1046 0.057 Uiso 1 1 calc R
C221 C 0.43169(11) -0.13445(15) 0.16534(9) 0.0406(5) Uani 1 1 d .
C222 C 0.43507(17) -0.21068(19) 0.14311(13) 0.0726(10) Uani 1 1 d .
H222 H 0.4438 -0.2156 0.1085 0.087 Uiso 1 1 calc R
C223 C 0.4258(2) -0.2804(2) 0.17095(15) 0.0953(13) Uani 1 1 d .
H223 H 0.4287 -0.3330 0.1556 0.114 Uiso 1 1 calc R
C224 C 0.41260(17) -0.2737(2) 0.22034(15) 0.0805(10) Uani 1 1 d .
H224 H 0.4058 -0.3217 0.2391 0.097 Uiso 1 1 calc R
C225 C 0.40911(15) -0.1984(2) 0.24299(13) 0.0694(9) Uani 1 1 d .
H225 H 0.4006 -0.1941 0.2777 0.083 Uiso 1 1 calc R
C226 C 0.41805(13) -0.12822(18) 0.21523(11) 0.0536(7) Uani 1 1 d .
H226 H 0.4148 -0.0757 0.2306 0.064 Uiso 1 1 calc R
C231 C 0.49503(11) -0.06440(15) 0.09230(9) 0.0381(5) Uani 1 1 d .
C232 C 0.55594(13) -0.0441(2) 0.11532(11) 0.0635(9) Uani 1 1 d .
H232 H 0.5703 -0.0190 0.1516 0.076 Uiso 1 1 calc R
C233 C 0.59641(14) -0.0603(3) 0.08570(13) 0.0873(12) Uani 1 1 d .
H233 H 0.6383 -0.0452 0.1013 0.105 Uiso 1 1 calc R
C234 C 0.57577(14) -0.0981(2) 0.03365(12) 0.0692(9) Uani 1 1 d .
H234 H 0.6039 -0.1114 0.0142 0.083 Uiso 1 1 calc R
C235 C 0.51569(14) -0.11653(19) 0.01011(11) 0.0577(7) Uani 1 1 d .
H235 H 0.5016 -0.1410 -0.0264 0.069 Uiso 1 1 calc R
C236 C 0.47466(13) -0.10005(17) 0.03876(11) 0.0530(7) Uani 1 1 d .
H236 H 0.4325 -0.1131 0.0219 0.064 Uiso 1 1 calc R
H1W H 0.4856(10) 0.2624(13) 0.3012(9) 0.050 Uiso 1 1 d D
H2W H 0.5309(10) 0.2335(15) 0.3492(7) 0.050 Uiso 1 1 d D

loop_
_atom_site_aniso_label
_atom_site_aniso_U_11
_atom_site_aniso_U_22
_atom_site_aniso_U_33
_atom_site_aniso_U_23
_atom_site_aniso_U_13
_atom_site_aniso_U_12
Mo1 0.03381(10) 0.03574(11) 0.02856(9) -0.00363(7) 0.01170(7) -0.00544(8)
Mo2 0.03444(10) 0.03151(10) 0.03277(9) -0.00083(7) 0.01501(8) -0.00564(8)
Mo3 0.03235(10) 0.03240(10) 0.03366(9) -0.00236(8) 0.01409(8) -0.00207(8)
Ca1 0.0252(3) 0.0268(3) 0.0279(3) 0.000 0.0065(2) 0.000
Cl1 0.0605(4) 0.0807(5) 0.0357(3) -0.0150(3) 0.0105(3) -0.0195(4)
Cl2 0.0593(4) 0.0488(4) 0.0578(4) 0.0083(3) 0.0258(3) -0.0165(3)
Cl3 0.0454(3) 0.0501(4) 0.0608(4) -0.0045(3) 0.0205(3) 0.0089(3)
Cl4 0.0468(3) 0.0332(3) 0.0478(3) -0.0092(2) 0.0211(3) -0.0070(2)
Cl5 0.0464(3) 0.0477(3) 0.0372(3) -0.0039(2) 0.0236(2) -0.0058(3)
Cl6 0.0437(3) 0.0427(3) 0.0392(3) 0.0069(2) 0.0123(2) 0.0025(3)
Cl7 0.0310(3) 0.0463(3) 0.0419(3) -0.0053(2) 0.0121(2) -0.0067(2)
P1 0.0249(3) 0.0323(3) 0.0344(3) -0.0018(2) 0.0077(2) 0.0003(2)
P2 0.0360(3) 0.0407(3) 0.0351(3) -0.0114(2) 0.0142(2) -0.0054(3)
O1 0.0259(8) 0.0447(9) 0.0491(9) -0.0028(8) 0.0102(7) 0.0008(7)
O1W 0.0603(13) 0.0503(12) 0.0549(11) -0.0203(10) 0.0056(10) 0.0059(10)
O2 0.0455(10) 0.0488(10) 0.0444(9) -0.0191(8) 0.0140(8) -0.0075(8)
N1 0.259(7) 0.168(5) 0.124(4) -0.028(3) -0.006(4) 0.152(5)
C1 0.170(6) 0.133(5) 0.116(5) -0.034(4) 0.045(4) 0.037(4)
C2 0.226(7) 0.171(6) 0.109(4) -0.016(4) 0.074(4) -0.014(6)
C111 0.0357(12) 0.0326(11) 0.0352(10) -0.0005(9) 0.0103(9) 0.0000(9)
C112 0.0356(13) 0.0444(14) 0.0522(14) 0.0046(12) 0.0046(11) -0.0013(11)
C113 0.0458(16) 0.0629(19) 0.0609(17) 0.0087(15) 0.0012(13) 0.0107(14)
C114 0.076(2) 0.070(2) 0.0569(17) 0.0278(15) 0.0221(16) 0.0311(17)
C115 0.074(2) 0.065(2) 0.082(2) 0.0364(17) 0.0437(18) 0.0203(17)
C116 0.0431(15) 0.0500(16) 0.0626(16) 0.0130(13) 0.0224(13) 0.0058(12)
C121 0.0299(11) 0.0296(11) 0.0366(10) 0.0004(9) 0.0093(9) 0.0010(9)
C122 0.0601(17) 0.0397(13) 0.0377(12) 0.0024(10) 0.0117(12) -0.0054(12)
C123 0.090(2) 0.0382(15) 0.0615(17) 0.0091(13) 0.0343(17) -0.0088(15)
C124 0.0652(19) 0.0345(14) 0.0660(17) -0.0045(13) 0.0190(15) -0.0113(13)
C125 0.0529(16) 0.0451(15) 0.0464(14) -0.0100(12) 0.0088(12) -0.0068(12)
C126 0.0410(13) 0.0424(13) 0.0360(11) -0.0018(10) 0.0128(10) -0.0032(10)
C131 0.0364(12) 0.0330(11) 0.0357(11) -0.0023(9) 0.0107(9) 0.0015(9)
C132 0.0447(14) 0.0398(13) 0.0390(12) 0.0000(10) 0.0056(10) -0.0008(11)
C133 0.073(2) 0.0486(16) 0.0362(13) -0.0030(11) 0.0065(13) -0.0025(14)
C134 0.098(3) 0.0565(18) 0.0433(14) -0.0027(13) 0.0341(16) -0.0031(17)
C135 0.071(2) 0.079(2) 0.0619(18) -0.0081(16) 0.0400(17) -0.0008(17)
C136 0.0452(15) 0.0655(18) 0.0501(14) -0.0096(13) 0.0199(12) -0.0036(13)
C211 0.0344(12) 0.0503(14) 0.0370(11) -0.0055(10) 0.0158(10) -0.0039(11)
C212 0.0409(15) 0.0624(18) 0.0551(15) -0.0111(14) 0.0141(12) -0.0096(13)
C213 0.0429(16) 0.097(3) 0.0521(16) -0.0067(17) 0.0104(13) -0.0142(17)
C214 0.0426(16) 0.111(3) 0.0541(17) 0.0207(18) 0.0229(14) 0.0101(18)
C215 0.0599(19) 0.071(2) 0.0581(17) 0.0157(15) 0.0307(15) 0.0139(16)
C216 0.0472(15) 0.0539(16) 0.0464(13) 0.0019(12) 0.0225(12) 0.0031(12)
C221 0.0406(13) 0.0449(14) 0.0366(11) -0.0050(10) 0.0128(10) -0.0048(11)
C222 0.121(3) 0.0493(18) 0.0589(17) -0.0135(15) 0.0453(19) -0.0172(18)
C223 0.172(4) 0.0460(19) 0.082(2) -0.0071(18) 0.060(3) -0.015(2)
C224 0.095(3) 0.070(2) 0.080(2) 0.0174(19) 0.032(2) -0.014(2)
C225 0.072(2) 0.086(3) 0.0563(17) 0.0098(17) 0.0284(16) -0.0062(19)
C226 0.0552(17) 0.0635(18) 0.0487(14) -0.0004(13) 0.0260(13) 0.0019(14)
C231 0.0403(13) 0.0399(13) 0.0375(11) -0.0006(10) 0.0170(10) 0.0030(10)
C232 0.0400(15) 0.108(3) 0.0422(14) -0.0125(15) 0.0129(12) -0.0023(16)
C233 0.0383(16) 0.166(4) 0.0601(19) -0.011(2) 0.0198(15) 0.001(2)
C234 0.0576(19) 0.110(3) 0.0498(16) 0.0110(17) 0.0315(15) 0.0255(18)
C235 0.071(2) 0.0655(19) 0.0432(14) -0.0064(13) 0.0277(14) 0.0083(15)
C236 0.0535(16) 0.0625(18) 0.0478(14) -0.0174(13) 0.0230(13) -0.0063(14)

loop_
_atom_type_symbol
_atom_type_description
_atom_type_scat_dispersion_real
_atom_type_scat_dispersion_imag
_atom_type_scat_source
C C 0.0033 0.0016 'International Tables Vol C Tables 4.2.6.8 and 6.1.1.4'
H H 0.0000 0.0000 'International Tables Vol C Tables 4.2.6.8 and 6.1.1.4'
N N 0.0061 0.0033 'International Tables Vol C Tables 4.2.6.8 and 6.1.1.4'
O O 0.0106 0.0060 'International Tables Vol C Tables 4.2.6.8 and 6.1.1.4'
P P 0.1023 0.0942 'International Tables Vol C Tables 4.2.6.8 and 6.1.1.4'
Cl Cl 0.1484 0.1585 'International Tables Vol C Tables 4.2.6.8 and 6.1.1.4'
Ca Ca 0.2262 0.3064 'International Tables Vol C Tables 4.2.6.8 and 6.1.1.4'
Mo Mo -1.6832 0.6857 'International Tables Vol C Tables 4.2.6.8 and 6.1.1.4'

loop_
_geom_angle_atom_site_label_1
_geom_angle_atom_site_label_2
_geom_angle_atom_site_label_3
_geom_angle
_geom_angle_site_symmetry_1
_geom_angle_site_symmetry_3
Cl1 Mo1 Cl7 93.01(3) . .
Cl1 Mo1 Cl6 93.22(3) . .
Cl7 Mo1 Cl6 89.84(2) . .
Cl1 Mo1 Cl4 90.98(3) . .
Cl7 Mo1 Cl4 89.63(2) . .
Cl6 Mo1 Cl4 175.79(2) . .
Cl1 Mo1 Cl5 91.44(3) . 5
Cl7 Mo1 Cl5 175.548(19) . 5
Cl6 Mo1 Cl5 89.84(2) . 5
Cl4 Mo1 Cl5 90.37(2) . 5
Cl1 Mo1 Mo3 133.61(3) . 5
Cl7 Mo1 Mo3 118.19(2) . 5
Cl6 Mo1 Mo3 118.367(16) . 5
Cl4 Mo1 Mo3 58.424(15) . 5
Cl5 Mo1 Mo3 58.28(2) 5 5
Cl1 Mo1 Mo2 134.76(2) . .
Cl7 Mo1 Mo2 58.19(3) . .
Cl6 Mo1 Mo2 118.212(17) . .
Cl4 Mo1 Mo2 58.148(16) . .
Cl5 Mo1 Mo2 118.27(3) 5 .
Mo3 Mo1 Mo2 60.01(2) 5 .
Cl1 Mo1 Mo2 135.11(2) . 5
Cl7 Mo1 Mo2 118.163(19) . 5
Cl6 Mo1 Mo2 58.19(2) . 5
Cl4 Mo1 Mo2 118.59(2) . 5
Cl5 Mo1 Mo2 58.117(18) 5 5
Mo3 Mo1 Mo2 60.19(2) 5 5
Mo2 Mo1 Mo2 90.10(2) . 5
Cl1 Mo1 Mo3 136.36(2) . .
Cl7 Mo1 Mo3 58.29(2) . .
Cl6 Mo1 Mo3 58.159(17) . .
Cl4 Mo1 Mo3 118.202(19) . .
Cl5 Mo1 Mo3 117.99(2) 5 .
Mo3 Mo1 Mo3 90.03(2) 5 .
Mo2 Mo1 Mo3 60.065(15) . .
Mo2 Mo1 Mo3 59.887(16) 5 .
Cl2 Mo2 Cl7 92.24(3) . .
Cl2 Mo2 Cl6 92.49(3) . 5
Cl7 Mo2 Cl6 175.27(2) . 5
Cl2 Mo2 Cl4 92.01(3) . .
Cl7 Mo2 Cl4 89.62(3) . .
Cl6 Mo2 Cl4 90.23(3) 5 .
Cl2 Mo2 Cl5 92.05(3) . .
Cl7 Mo2 Cl5 89.86(3) . .
Cl6 Mo2 Cl5 89.95(3) 5 .
Cl4 Mo2 Cl5 175.93(2) . .
Cl2 Mo2 Mo3 135.08(2) . 5
Cl7 Mo2 Mo3 117.93(2) . 5
Cl6 Mo2 Mo3 58.22(2) 5 5
Cl4 Mo2 Mo3 58.40(2) . 5
Cl5 Mo2 Mo3 118.49(2) . 5
Cl2 Mo2 Mo1 134.95(2) . .
Cl7 Mo2 Mo1 58.07(2) . .
Cl6 Mo2 Mo1 118.07(3) 5 .
Cl4 Mo2 Mo1 58.24(2) . .
Cl5 Mo2 Mo1 118.24(2) . .
Mo3 Mo2 Mo1 59.87(2) 5 .
Cl2 Mo2 Mo1 135.15(2) . 5
Cl7 Mo2 Mo1 118.01(2) . 5
Cl6 Mo2 Mo1 58.12(2) 5 5
Cl4 Mo2 Mo1 118.50(2) . 5
Cl5 Mo2 Mo1 58.38(2) . 5
Mo3 Mo2 Mo1 60.122(13) 5 5
Mo1 Mo2 Mo1 89.90(2) . 5
Cl2 Mo2 Mo3 134.98(2) . .
Cl7 Mo2 Mo3 58.244(15) . .
Cl6 Mo2 Mo3 117.887(16) 5 .
Cl4 Mo2 Mo3 118.262(19) . .
Cl5 Mo2 Mo3 58.217(18) . .
Mo3 Mo2 Mo3 89.936(10) 5 .
Mo1 Mo2 Mo3 60.034(10) . .
Mo1 Mo2 Mo3 59.783(19) 5 .
Cl3 Mo3 Cl6 93.21(3) . .
Cl3 Mo3 Cl7 94.23(3) . .
Cl6 Mo3 Cl7 89.58(3) . .
Cl3 Mo3 Cl5 91.22(3) . .
Cl6 Mo3 Cl5 175.55(2) . .
Cl7 Mo3 Cl5 89.66(3) . .
Cl3 Mo3 Cl4 90.46(3) . 5
Cl6 Mo3 Cl4 90.05(3) . 5
Cl7 Mo3 Cl4 175.30(2) . 5
Cl5 Mo3 Cl4 90.35(3) . 5
Cl3 Mo3 Mo1 133.06(2) . 5
Cl6 Mo3 Mo1 118.30(3) . 5
Cl7 Mo3 Mo1 118.03(2) . 5
Cl5 Mo3 Mo1 58.43(3) . 5
Cl4 Mo3 Mo1 58.24(2) 5 5
Cl3 Mo3 Mo2 134.30(2) . 5
Cl6 Mo3 Mo2 58.20(3) . 5
Cl7 Mo3 Mo2 117.936(19) . 5
Cl5 Mo3 Mo2 118.53(3) . 5
Cl4 Mo3 Mo2 58.128(18) 5 5
Mo1 Mo3 Mo2 60.115(16) 5 5
Cl3 Mo3 Mo1 136.97(3) . .
Cl6 Mo3 Mo1 58.07(2) . .
Cl7 Mo3 Mo1 57.96(2) . .
Cl5 Mo3 Mo1 118.00(2) . .
Cl4 Mo3 Mo1 118.10(2) 5 .
Mo1 Mo3 Mo1 89.97(2) 5 .
Mo2 Mo3 Mo1 59.991(19) 5 .
Cl3 Mo3 Mo2 135.58(2) . .
Cl6 Mo3 Mo2 117.959(17) . .
Cl7 Mo3 Mo2 58.03(2) . .
Cl5 Mo3 Mo2 58.105(16) . .
Cl4 Mo3 Mo2 118.25(2) 5 .
Mo1 Mo3 Mo2 60.027(7) 5 .
Mo2 Mo3 Mo2 90.064(10) 5 .
Mo1 Mo3 Mo2 59.901(13) . .
O2 Ca1 O2 100.32(9) . 2_655
O2 Ca1 O1 91.09(7) . 2_655
O2 Ca1 O1 86.94(6) 2_655 2_655
O2 Ca1 O1 86.94(6) . .
O2 Ca1 O1 91.09(6) 2_655 .
O1 Ca1 O1 176.93(8) 2_655 .
O2 Ca1 O1W 167.66(7) . .
O2 Ca1 O1W 90.09(7) 2_655 .
O1 Ca1 O1W 96.10(7) 2_655 .
O1 Ca1 O1W 86.26(7) . .
O2 Ca1 O1W 90.09(7) . 2_655
O2 Ca1 O1W 167.66(7) 2_655 2_655
O1 Ca1 O1W 86.26(7) 2_655 2_655
O1 Ca1 O1W 96.10(7) . 2_655
O1W Ca1 O1W 80.42(11) . 2_655
Mo2 Cl4 Mo1 63.613(18) . .
Mo2 Cl4 Mo3 63.47(2) . 5
Mo1 Cl4 Mo3 63.33(2) . 5
Mo2 Cl5 Mo3 63.68(2) . .
Mo2 Cl5 Mo1 63.50(2) . 5
Mo3 Cl5 Mo1 63.29(3) . 5
Mo1 Cl6 Mo2 63.684(15) . 5
Mo1 Cl6 Mo3 63.772(16) . .
Mo2 Cl6 Mo3 63.58(3) 5 .
Mo1 Cl7 Mo2 63.74(2) . .
Mo1 Cl7 Mo3 63.751(18) . .
Mo2 Cl7 Mo3 63.73(2) . .
O1 P1 C111 111.42(10) . .
O1 P1 C121 114.77(10) . .
C111 P1 C121 106.30(10) . .
O1 P1 C131 111.15(10) . .
C111 P1 C131 107.69(10) . .
C121 P1 C131 105.06(10) . .
O2 P2 C221 111.48(11) . .
O2 P2 C231 110.43(11) . .
C221 P2 C231 108.22(11) . .
O2 P2 C211 111.07(11) . .
C221 P2 C211 108.26(11) . .
C231 P2 C211 107.22(11) . .
P1 O1 Ca1 175.15(10) . .
Ca1 O1W H1W 112.2(16) . .
Ca1 O1W H2W 136.4(17) . .
H1W O1W H2W 111(2) . .
P2 O2 Ca1 167.48(11) . .
N1 C1 C2 176.3(9) . .
C1 C2 H2A 109.5 . .
C1 C2 H2B 109.5 . .
H2A C2 H2B 109.5 . .
C1 C2 H2C 109.5 . .
H2A C2 H2C 109.5 . .
H2B C2 H2C 109.5 . .
C112 C111 C116 118.8(2) . .
C112 C111 P1 122.25(18) . .
C116 C111 P1 118.93(18) . .
C111 C112 C113 121.0(2) . .
C111 C112 H112 119.5 . .
C113 C112 H112 119.5 . .
C114 C113 C112 119.6(3) . .
C114 C113 H113 120.2 . .
C112 C113 H113 120.2 . .
C113 C114 C115 120.6(3) . .
C113 C114 H114 119.7 . .
C115 C114 H114 119.7 . .
C114 C115 C116 119.7(3) . .
C114 C115 H115 120.2 . .
C116 C115 H115 120.2 . .
C115 C116 C111 120.3(3) . .
C115 C116 H116 119.8 . .
C111 C116 H116 119.8 . .
C122 C121 C126 118.7(2) . .
C122 C121 P1 120.58(17) . .
C126 C121 P1 120.67(17) . .
C123 C122 C121 120.0(2) . .
C123 C122 H122 120.0 . .
C121 C122 H122 120.0 . .
C122 C123 C124 121.6(2) . .
C122 C123 H123 119.2 . .
C124 C123 H123 119.2 . .
C123 C124 C125 119.0(2) . .
C123 C124 H124 120.5 . .
C125 C124 H124 120.5 . .
C124 C125 C126 120.4(2) . .
C124 C125 H125 119.8 . .
C126 C125 H125 119.8 . .
C125 C126 C121 120.3(2) . .
C125 C126 H126 119.9 . .
C121 C126 H126 119.9 . .
C132 C131 C136 118.8(2) . .
C132 C131 P1 119.60(19) . .
C136 C131 P1 121.63(18) . .
C131 C132 C133 120.2(3) . .
C131 C132 H132 119.9 . .
C133 C132 H132 119.9 . .
C134 C133 C132 120.2(3) . .
C134 C133 H133 119.9 . .
C132 C133 H133 119.9 . .
C133 C134 C135 120.6(3) . .
C133 C134 H134 119.7 . .
C135 C134 H134 119.7 . .
C134 C135 C136 119.5(3) . .
C134 C135 H135 120.3 . .
C136 C135 H135 120.3 . .
C135 C136 C131 120.7(3) . .
C135 C136 H136 119.7 . .
C131 C136 H136 119.7 . .
C212 C211 C216 119.2(2) . .
C212 C211 P2 122.8(2) . .
C216 C211 P2 118.07(19) . .
C211 C212 C213 120.1(3) . .
C211 C212 H212 120.0 . .
C213 C212 H212 120.0 . .
C214 C213 C212 119.8(3) . .
C214 C213 H213 120.1 . .
C212 C213 H213 120.1 . .
C213 C214 C215 121.0(3) . .
C213 C214 H214 119.5 . .
C215 C214 H214 119.5 . .
C214 C215 C216 118.9(3) . .
C214 C215 H215 120.5 . .
C216 C215 H215 120.5 . .
C215 C216 C211 121.0(3) . .
C215 C216 H216 119.5 . .
C211 C216 H216 119.5 . .
C222 C221 C226 119.3(3) . .
C222 C221 P2 123.0(2) . .
C226 C221 P2 117.7(2) . .
C221 C222 C223 120.2(3) . .
C221 C222 H222 119.9 . .
C223 C222 H222 119.9 . .
C224 C223 C222 120.1(3) . .
C224 C223 H223 119.9 . .
C222 C223 H223 119.9 . .
C225 C224 C223 120.4(3) . .
C225 C224 H224 119.8 . .
C223 C224 H224 119.8 . .
C224 C225 C226 119.9(3) . .
C224 C225 H225 120.1 . .
C226 C225 H225 120.1 . .
C221 C226 C225 120.1(3) . .
C221 C226 H226 119.9 . .
C225 C226 H226 119.9 . .
C232 C231 C236 119.1(2) . .
C232 C231 P2 117.48(19) . .
C236 C231 P2 123.42(19) . .
C231 C232 C233 120.1(3) . .
C231 C232 H232 120.0 . .
C233 C232 H232 120.0 . .
C234 C233 C232 119.9(3) . .
C234 C233 H233 120.0 . .
C232 C233 H233 120.0 . .
C235 C234 C233 120.3(3) . .
C235 C234 H234 119.8 . .
C233 C234 H234 119.8 . .
C234 C235 C236 120.4(3) . .
C234 C235 H235 119.8 . .
C236 C235 H235 119.8 . .
C235 C236 C231 120.1(3) . .
C235 C236 H236 120.0 . .
C231 C236 H236 120.0 . .

loop_
_geom_bond_atom_site_label_1
_geom_bond_atom_site_label_2
_geom_bond_distance
_geom_bond_site_symmetry_2
Mo1 Cl1 2.4254(10) .
Mo1 Cl7 2.4684(8) .
Mo1 Cl6 2.4710(8) .
Mo1 Cl4 2.4756(8) .
Mo1 Cl5 2.4818(8) 5
Mo1 Mo3 2.6018(9) 5
Mo1 Mo2 2.6082(5) .
Mo1 Mo2 2.6083(6) 5
Mo1 Mo3 2.6117(5) .
Mo2 Cl2 2.4542(7) .
Mo2 Cl7 2.4715(10) .
Mo2 Cl6 2.4729(11) 5
Mo2 Cl4 2.4731(7) .
Mo2 Cl5 2.4747(7) .
Mo2 Mo3 2.6056(6) 5
Mo2 Mo1 2.6083(6) 5
Mo2 Mo3 2.6125(6) .
Mo3 Cl3 2.4302(7) .
Mo3 Cl6 2.4733(7) .
Mo3 Cl7 2.4773(8) .
Mo3 Cl5 2.4777(7) .
Mo3 Cl4 2.4804(8) 5
Mo3 Mo1 2.6018(9) 5
Mo3 Mo2 2.6056(6) 5
Ca1 O2 2.2604(16) .
Ca1 O2 2.2604(16) 2_655
Ca1 O1 2.3368(16) 2_655
Ca1 O1 2.3368(16) .
Ca1 O1W 2.4087(18) .
Ca1 O1W 2.4087(18) 2_655
Cl4 Mo3 2.4804(8) 5
Cl5 Mo1 2.4818(8) 5
Cl6 Mo2 2.4729(11) 5
P1 O1 1.4955(16) .
P1 C111 1.804(2) .
P1 C121 1.804(2) .
P1 C131 1.809(2) .
P2 O2 1.4938(16) .
P2 C221 1.792(3) .
P2 C231 1.796(2) .
P2 C211 1.798(3) .
O1W H1W 0.849(15) .
O1W H2W 0.844(15) .
N1 C1 1.042(7) .
C1 C2 1.557(7) .
C2 H2A 0.9800 .
C2 H2B 0.9800 .
C2 H2C 0.9800 .
C111 C112 1.376(3) .
C111 C116 1.390(3) .
C112 C113 1.383(3) .
C112 H112 0.9500 .
C113 C114 1.364(4) .
C113 H113 0.9500 .
C114 C115 1.379(4) .
C114 H114 0.9500 .
C115 C116 1.381(4) .
C115 H115 0.9500 .
C116 H116 0.9500 .
C121 C122 1.391(3) .
C121 C126 1.392(3) .
C122 C123 1.366(4) .
C122 H122 0.9500 .
C123 C124 1.372(4) .
C123 H123 0.9500 .
C124 C125 1.380(4) .
C124 H124 0.9500 .
C125 C126 1.380(3) .
C125 H125 0.9500 .
C126 H126 0.9500 .
C131 C132 1.374(3) .
C131 C136 1.393(3) .
C132 C133 1.388(3) .
C132 H132 0.9500 .
C133 C134 1.359(4) .
C133 H133 0.9500 .
C134 C135 1.373(4) .
C134 H134 0.9500 .
C135 C136 1.378(3) .
C135 H135 0.9500 .
C136 H136 0.9500 .
C211 C212 1.382(3) .
C211 C216 1.387(3) .
C212 C213 1.389(4) .
C212 H212 0.9500 .
C213 C214 1.372(5) .
C213 H213 0.9500 .
C214 C215 1.376(4) .
C214 H214 0.9500 .
C215 C216 1.384(4) .
C215 H215 0.9500 .
C216 H216 0.9500 .
C221 C222 1.373(4) .
C221 C226 1.381(3) .
C222 C223 1.383(4) .
C222 H222 0.9500 .
C223 C224 1.364(4) .
C223 H223 0.9500 .
C224 C225 1.363(5) .
C224 H224 0.9500 .
C225 C226 1.387(4) .
C225 H225 0.9500 .
C226 H226 0.9500 .
C231 C232 1.374(4) .
C231 C236 1.392(3) .
C232 C233 1.387(4) .
C232 H232 0.9500 .
C233 C234 1.377(4) .
C233 H233 0.9500 .
C234 C235 1.352(4) .
C234 H234 0.9500 .
C235 C236 1.381(3) .
C235 H235 0.9500 .
C236 H236 0.9500 .
